data_7053353
loop_
_publ_author_name
'Ghosh, Shishir'
'Khanam, Kamrun N.'
'Hossain, G. M. Golzar'
'Haworth, Daniel T.'
'Lindeman, Sergey V.'
'Hogarth, Graeme'
'Kabir, Shariff E.'

_publ_section_title
;
 The rational synthesis of tetranuclear heterometallic butterfly clusters:
 reactions of [M2(CO)6(\m-pyS)2] (M = Re, Mn) with group VIII metal
 carbonyls
;
_journal_issue 9
_journal_name_full 'New Journal of Chemistry'
_journal_page_first 1875
_journal_paper_doi 10.1039/b9nj00526a
_journal_volume 34
_journal_year 2010
_chemical_formula_sum 'C35 H19 N O12 Os3 P Re S'
_chemical_formula_weight 1465.34
_chemical_name_systematic
;
?
;
_space_group_IT_number 14
_symmetry_cell_setting monoclinic
_symmetry_space_group_name_Hall '-P 2ybc'
_symmetry_space_group_name_H-M 'P 1 21/c 1'
_atom_sites_solution_hydrogens geom
_atom_sites_solution_primary direct
_atom_sites_solution_secondary difmap
_audit_creation_method SHELXL-97
_cell_angle_alpha 90.00
_cell_angle_beta 98.3000(10)
_cell_angle_gamma 90.00
_cell_formula_units_Z 4
_cell_length_a 13.1359(13)
_cell_length_b 15.1378(15)
_cell_length_c 18.6633(19)
_cell_measurement_reflns_used 8212
_cell_measurement_temperature 100(2)
_cell_measurement_theta_max 31.5
_cell_measurement_theta_min 2.5
_cell_volume 3672.3(6)
_computing_cell_refinement 'SAINT v7.23A (Bruker, 2005)'
_computing_data_collection 'APEX2 v2.0-2 (Bruker, 2005)'
_computing_data_reduction 'SADABS-2004/1 (Bruker, 2005)'
_computing_molecular_graphics 'XP v5.1 (Bruker, 1998)'
_computing_publication_material 'XCIF v6.12 (Bruker, 2001)'
_computing_structure_refinement 'XL/SHELXTL v6.10 (Bruker, 2001)'
_computing_structure_solution 'XS/SHELXTL v6.12 (Bruker, 2001)'
_diffrn_ambient_temperature 100(2)
_diffrn_measured_fraction_theta_full 0.991
_diffrn_measured_fraction_theta_max 0.951
_diffrn_measurement_device_type 'Bruker APEX2 CCD detector'
_diffrn_measurement_method 'omega scan'
_diffrn_radiation_monochromator graphite
_diffrn_radiation_source 'fine-focus sealed tube'
_diffrn_radiation_type MoK\a
_diffrn_radiation_wavelength 0.71073
_diffrn_reflns_av_R_equivalents 0.0315
_diffrn_reflns_av_sigmaI/netI 0.0233
_diffrn_reflns_limit_h_max 19
_diffrn_reflns_limit_h_min -19
_diffrn_reflns_limit_k_max 22
_diffrn_reflns_limit_k_min 0
_diffrn_reflns_limit_l_max 27
_diffrn_reflns_limit_l_min 0
_diffrn_reflns_number 60539
_diffrn_reflns_theta_full 30.00
_diffrn_reflns_theta_max 32.02
_diffrn_reflns_theta_min 1.57
_exptl_absorpt_coefficient_mu 13.797
_exptl_absorpt_correction_T_max 0.5756
_exptl_absorpt_correction_T_min 0.0923
_exptl_absorpt_correction_type numerical
_exptl_absorpt_process_details
;
Numerical (based on real shape of the crystal) absorption
correction followed by:
SADABS. Program for empirical absorption correction of
area-detector data. University of Goetingen. Germany.
Sheldrick, G. M. 1996
;
_exptl_crystal_colour purple-red
_exptl_crystal_density_diffrn 2.650
_exptl_crystal_density_method 'not measured'
_exptl_crystal_description prism
_exptl_crystal_F_000 2664
_exptl_crystal_size_max 0.33
_exptl_crystal_size_mid 0.10
_exptl_crystal_size_min 0.05
_refine_diff_density_max 1.619
_refine_diff_density_min -0.821
_refine_diff_density_rms 0.149
_refine_ls_extinction_method none
_refine_ls_goodness_of_fit_ref 1.013
_refine_ls_hydrogen_treatment constr
_refine_ls_matrix_type full
_refine_ls_number_parameters 487
_refine_ls_number_reflns 12142
_refine_ls_number_restraints 0
_refine_ls_restrained_S_all 1.013
_refine_ls_R_factor_all 0.0246
_refine_ls_R_factor_gt 0.0195
_refine_ls_shift/su_max 0.005
_refine_ls_shift/su_mean 0.000
_refine_ls_structure_factor_coef Fsqd
_refine_ls_weighting_details 'calc w=1/[\s^2^(Fo^2^)+(0.0214P)^2^+3.0630P] where P=(Fo^2^+2Fc^2^)/3'
_refine_ls_weighting_scheme calc
_refine_ls_wR_factor_gt 0.0430
_refine_ls_wR_factor_ref 0.0443
_reflns_number_gt 10783
_reflns_number_total 12142
_reflns_threshold_expression >2sigma(I)
_cod_data_source_file b9nj00526a.txt
_cod_data_source_block dthf
_cod_original_sg_symbol_H-M 'P 2(1)/c'
_cod_database_code 7053353

loop_
_symmetry_equiv_pos_as_xyz
'x, y, z'
'-x, y+1/2, -z+1/2'
'-x, -y, -z'
'x, -y-1/2, z-1/2'

loop_
_atom_site_label
_atom_site_type_symbol
_atom_site_fract_x
_atom_site_fract_y
_atom_site_fract_z
_atom_site_U_iso_or_equiv
_atom_site_adp_type
_atom_site_occupancy
_atom_site_symmetry_multiplicity
_atom_site_calc_flag
_atom_site_refinement_flags
Os1 Os 0.132605(8) 0.764523(6) 0.169797(5) 0.01221(2) Uani 1 1 d .
Os3 Os 0.352791(8) 0.768338(7) 0.195489(5) 0.01490(3) Uani 1 1 d .
Os2 Os 0.246465(8) 0.716260(7) 0.308018(5) 0.01258(2) Uani 1 1 d .
Re1 Re 0.451344(8) 0.645880(7) 0.302930(6) 0.01684(3) Uani 1 1 d .
S1 S 0.33598(5) 0.85397(4) 0.30109(4) 0.01555(12) Uani 1 1 d .
P1 P -0.04592(5) 0.74555(4) 0.16351(4) 0.01221(12) Uani 1 1 d .
O1 O 0.15479(17) 0.56734(14) 0.13504(11) 0.0227(4) Uani 1 1 d .
O2 O 0.1161(2) 0.95156(14) 0.23204(13) 0.0320(5) Uani 1 1 d .
O3 O 0.12037(18) 0.81709(15) 0.01221(11) 0.0270(5) Uani 1 1 d .
O4 O 0.15408(18) 0.53168(14) 0.29035(12) 0.0257(5) Uani 1 1 d .
O5 O 0.07929(16) 0.81203(15) 0.37660(12) 0.0232(4) Uani 1 1 d .
O6 O 0.34583(17) 0.67466(16) 0.46223(11) 0.0259(5) Uani 1 1 d .
O7 O 0.3083(2) 0.93450(16) 0.10324(13) 0.0343(6) Uani 1 1 d .
O8 O 0.3566(2) 0.63574(17) 0.07316(13) 0.0348(6) Uani 1 1 d .
O9 O 0.58453(18) 0.79410(18) 0.20533(14) 0.0355(6) Uani 1 1 d .
O10 O 0.50080(19) 0.51393(17) 0.42652(14) 0.0363(6) Uani 1 1 d .
O11 O 0.6592(2) 0.59645(19) 0.25895(16) 0.0418(7) Uani 1 1 d .
O12 O 0.35938(19) 0.48910(16) 0.21186(14) 0.0336(5) Uani 1 1 d .
N1 N 0.50460(18) 0.76570(16) 0.36742(13) 0.0172(5) Uani 1 1 d .
C1 C 0.1485(2) 0.64043(18) 0.14870(14) 0.0160(5) Uani 1 1 d .
C2 C 0.1246(2) 0.88284(19) 0.20928(15) 0.0199(5) Uani 1 1 d .
C3 C 0.1217(2) 0.79735(18) 0.07145(15) 0.0179(5) Uani 1 1 d .
C4 C 0.1876(2) 0.60183(18) 0.29618(14) 0.0172(5) Uani 1 1 d .
C5 C 0.1359(2) 0.77327(18) 0.34826(15) 0.0174(5) Uani 1 1 d .
C6 C 0.3171(2) 0.68675(19) 0.40188(15) 0.0180(5) Uani 1 1 d .
C7 C 0.3242(2) 0.8706(2) 0.13464(16) 0.0238(6) Uani 1 1 d .
C8 C 0.3526(2) 0.6848(2) 0.11959(17) 0.0243(6) Uani 1 1 d .
C9 C 0.4996(3) 0.7790(2) 0.20634(16) 0.0245(6) Uani 1 1 d .
C10 C 0.4833(2) 0.5652(2) 0.38087(17) 0.0235(6) Uani 1 1 d .
C11 C 0.5821(3) 0.6160(2) 0.27690(18) 0.0266(6) Uani 1 1 d .
C12 C 0.3937(2) 0.5483(2) 0.24521(17) 0.0233(6) Uani 1 1 d .
C13 C 0.4532(2) 0.84369(19) 0.36116(15) 0.0179(5) Uani 1 1 d .
C14 C 0.4884(2) 0.9181(2) 0.40081(16) 0.0213(6) Uani 1 1 d .
H14A H 0.4518 0.9723 0.3940 0.026 Uiso 1 1 calc R
C15 C 0.5774(2) 0.9123(2) 0.45031(17) 0.0257(6) Uani 1 1 d .
H15A H 0.6030 0.9625 0.4778 0.031 Uiso 1 1 calc R
C16 C 0.6285(2) 0.8320(2) 0.45903(17) 0.0257(6) Uani 1 1 d .
H16A H 0.6885 0.8257 0.4937 0.031 Uiso 1 1 calc R
C17 C 0.5907(2) 0.7614(2) 0.41664(16) 0.0222(6) Uani 1 1 d .
H17A H 0.6270 0.7070 0.4223 0.027 Uiso 1 1 calc R
C18 C -0.0922(2) 0.73547(17) 0.25056(14) 0.0146(5) Uani 1 1 d .
C19 C -0.1461(2) 0.80350(19) 0.27884(15) 0.0180(5) Uani 1 1 d .
H19A H -0.1632 0.8556 0.2513 0.022 Uiso 1 1 calc R
C20 C -0.1747(2) 0.7949(2) 0.34722(16) 0.0231(6) Uani 1 1 d .
H20A H -0.2117 0.8412 0.3662 0.028 Uiso 1 1 calc R
C21 C -0.1497(2) 0.7196(2) 0.38796(16) 0.0245(6) Uani 1 1 d .
H21A H -0.1691 0.7144 0.4349 0.029 Uiso 1 1 calc R
C22 C -0.0965(2) 0.6518(2) 0.36014(15) 0.0206(6) Uani 1 1 d .
H22A H -0.0800 0.5998 0.3879 0.025 Uiso 1 1 calc R
C23 C -0.0671(2) 0.65945(18) 0.29197(14) 0.0160(5) Uani 1 1 d .
H23A H -0.0298 0.6130 0.2734 0.019 Uiso 1 1 calc R
C24 C -0.1286(2) 0.83043(18) 0.11578(14) 0.0159(5) Uani 1 1 d .
C25 C -0.0913(2) 0.90454(18) 0.08442(15) 0.0196(5) Uani 1 1 d .
H25A H -0.0193 0.9146 0.0893 0.024 Uiso 1 1 calc R
C26 C -0.1591(3) 0.9645(2) 0.04573(17) 0.0263(7) Uani 1 1 d .
H26A H -0.1330 1.0144 0.0234 0.032 Uiso 1 1 calc R
C27 C -0.2637(3) 0.9512(2) 0.03993(16) 0.0266(7) Uani 1 1 d .
H27A H -0.3097 0.9925 0.0143 0.032 Uiso 1 1 calc R
C28 C -0.3019(3) 0.8777(2) 0.07126(16) 0.0247(6) Uani 1 1 d .
H28A H -0.3741 0.8689 0.0672 0.030 Uiso 1 1 calc R
C29 C -0.2354(2) 0.81733(19) 0.10837(15) 0.0195(5) Uani 1 1 d .
H29A H -0.2621 0.7665 0.1290 0.023 Uiso 1 1 calc R
C30 C -0.0956(2) 0.64832(17) 0.11156(14) 0.0139(5) Uani 1 1 d .
C31 C -0.0658(2) 0.63564(18) 0.04328(15) 0.0165(5) Uani 1 1 d .
H31A H -0.0191 0.6758 0.0262 0.020 Uiso 1 1 calc R
C32 C -0.1039(2) 0.56487(19) 0.00022(15) 0.0186(5) Uani 1 1 d .
H32A H -0.0846 0.5575 -0.0465 0.022 Uiso 1 1 calc R
C33 C -0.1702(2) 0.50489(19) 0.02552(16) 0.0203(6) Uani 1 1 d .
H33A H -0.1944 0.4552 -0.0031 0.024 Uiso 1 1 calc R
C34 C -0.2011(2) 0.51784(19) 0.09260(16) 0.0199(6) Uani 1 1 d .
H34A H -0.2478 0.4775 0.1094 0.024 Uiso 1 1 calc R
C35 C -0.1646(2) 0.58892(18) 0.13562(15) 0.0173(5) Uani 1 1 d .
H35A H -0.1866 0.5972 0.1815 0.021 Uiso 1 1 calc R

loop_
_atom_site_aniso_label
_atom_site_aniso_U_11
_atom_site_aniso_U_22
_atom_site_aniso_U_33
_atom_site_aniso_U_23
_atom_site_aniso_U_13
_atom_site_aniso_U_12
Os1 0.01354(5) 0.01212(5) 0.01089(4) -0.00084(3) 0.00150(3) -0.00166(3)
Os3 0.01392(5) 0.01902(5) 0.01227(5) -0.00146(4) 0.00364(4) -0.00360(4)
Os2 0.01183(5) 0.01466(5) 0.01144(4) 0.00001(3) 0.00233(3) -0.00075(3)
Re1 0.01366(5) 0.01862(5) 0.01829(5) -0.00243(4) 0.00242(4) 0.00101(4)
S1 0.0149(3) 0.0164(3) 0.0152(3) -0.0019(2) 0.0021(2) -0.0024(2)
P1 0.0137(3) 0.0120(3) 0.0111(3) 0.0000(2) 0.0021(2) -0.0002(2)
O1 0.0282(11) 0.0184(10) 0.0206(10) -0.0048(8) -0.0002(9) 0.0011(8)
O2 0.0418(14) 0.0178(10) 0.0324(13) -0.0062(9) -0.0082(11) 0.0039(10)
O3 0.0348(13) 0.0289(12) 0.0179(10) 0.0016(9) 0.0053(9) -0.0060(10)
O4 0.0322(12) 0.0192(10) 0.0259(11) 0.0000(8) 0.0053(9) -0.0050(9)
O5 0.0209(11) 0.0260(11) 0.0237(11) -0.0062(8) 0.0072(9) 0.0019(9)
O6 0.0244(11) 0.0369(12) 0.0157(10) 0.0030(9) 0.0010(8) 0.0034(10)
O7 0.0409(15) 0.0322(13) 0.0290(12) 0.0150(10) 0.0028(11) -0.0106(11)
O8 0.0354(14) 0.0409(14) 0.0309(13) -0.0179(11) 0.0137(11) -0.0074(11)
O9 0.0183(11) 0.0515(16) 0.0379(14) 0.0028(12) 0.0077(10) -0.0077(11)
O10 0.0297(13) 0.0398(14) 0.0399(14) 0.0161(12) 0.0073(11) 0.0077(11)
O11 0.0287(13) 0.0486(16) 0.0530(17) -0.0044(13) 0.0227(12) 0.0068(12)
O12 0.0321(13) 0.0283(12) 0.0391(14) -0.0130(10) 0.0013(11) 0.0008(10)
N1 0.0151(11) 0.0214(11) 0.0154(11) -0.0011(9) 0.0032(9) -0.0028(9)
C1 0.0127(12) 0.0222(13) 0.0132(12) -0.0005(10) 0.0017(9) -0.0004(10)
C2 0.0203(14) 0.0193(13) 0.0183(13) 0.0021(10) -0.0038(11) -0.0009(11)
C3 0.0192(13) 0.0164(12) 0.0182(13) 0.0001(10) 0.0028(10) -0.0034(10)
C4 0.0171(13) 0.0205(13) 0.0145(12) 0.0023(10) 0.0041(10) 0.0023(10)
C5 0.0165(13) 0.0206(13) 0.0144(12) 0.0003(10) 0.0003(10) -0.0027(10)
C6 0.0144(12) 0.0215(13) 0.0183(13) -0.0008(10) 0.0032(10) -0.0029(10)
C7 0.0241(15) 0.0307(16) 0.0172(13) -0.0020(12) 0.0050(11) -0.0099(12)
C8 0.0202(14) 0.0306(16) 0.0228(14) -0.0020(12) 0.0048(12) -0.0049(12)
C9 0.0241(15) 0.0327(16) 0.0177(14) -0.0009(12) 0.0072(12) -0.0025(12)
C10 0.0143(13) 0.0293(15) 0.0281(15) -0.0010(12) 0.0069(11) -0.0004(11)
C11 0.0245(16) 0.0268(15) 0.0294(16) -0.0032(13) 0.0070(13) -0.0003(12)
C12 0.0208(14) 0.0206(14) 0.0287(16) -0.0015(12) 0.0046(12) 0.0043(11)
C13 0.0144(13) 0.0224(13) 0.0173(13) -0.0011(10) 0.0042(10) -0.0032(10)
C14 0.0204(14) 0.0239(14) 0.0198(13) -0.0048(11) 0.0036(11) -0.0035(11)
C15 0.0241(15) 0.0304(16) 0.0223(14) -0.0077(12) 0.0019(12) -0.0063(12)
C16 0.0180(14) 0.0371(17) 0.0210(14) -0.0022(13) -0.0009(11) -0.0031(12)
C17 0.0150(13) 0.0295(15) 0.0219(14) -0.0002(12) 0.0017(11) -0.0027(11)
C18 0.0145(12) 0.0164(12) 0.0125(11) -0.0005(9) 0.0006(9) -0.0012(9)
C19 0.0200(13) 0.0189(13) 0.0157(12) -0.0014(10) 0.0043(10) 0.0028(10)
C20 0.0229(15) 0.0288(15) 0.0183(13) -0.0047(11) 0.0056(11) 0.0021(12)
C21 0.0231(15) 0.0352(17) 0.0157(13) 0.0002(12) 0.0044(11) -0.0048(13)
C22 0.0226(14) 0.0258(14) 0.0131(12) 0.0037(10) 0.0012(11) -0.0052(11)
C23 0.0166(13) 0.0170(12) 0.0136(12) 0.0003(9) -0.0001(10) -0.0006(10)
C24 0.0187(13) 0.0154(12) 0.0135(12) 0.0012(9) 0.0021(10) 0.0034(10)
C25 0.0233(14) 0.0173(13) 0.0181(13) 0.0023(10) 0.0028(11) -0.0003(11)
C26 0.0388(19) 0.0194(14) 0.0208(14) 0.0062(11) 0.0049(13) 0.0043(13)
C27 0.0352(18) 0.0250(15) 0.0185(14) 0.0034(11) 0.0003(12) 0.0132(13)
C28 0.0225(15) 0.0291(15) 0.0216(14) 0.0003(12) 0.0003(12) 0.0088(12)
C29 0.0196(14) 0.0200(13) 0.0185(13) 0.0015(10) 0.0016(11) 0.0021(11)
C30 0.0132(12) 0.0132(11) 0.0146(12) 0.0002(9) -0.0007(9) 0.0003(9)
C31 0.0152(12) 0.0182(12) 0.0156(12) -0.0007(10) 0.0009(10) -0.0032(10)
C32 0.0191(13) 0.0213(13) 0.0152(12) -0.0026(10) 0.0015(10) 0.0005(10)
C33 0.0201(14) 0.0198(13) 0.0195(13) -0.0056(10) -0.0026(11) -0.0019(11)
C34 0.0194(14) 0.0186(13) 0.0213(14) 0.0015(10) 0.0007(11) -0.0049(10)
C35 0.0191(13) 0.0183(12) 0.0142(12) 0.0018(10) 0.0015(10) -0.0003(10)

loop_
_atom_type_symbol
_atom_type_description
_atom_type_scat_dispersion_real
_atom_type_scat_dispersion_imag
_atom_type_scat_source
C C 0.0033 0.0016 'International Tables Vol C Tables 4.2.6.8 and 6.1.1.4'
H H 0.0000 0.0000 'International Tables Vol C Tables 4.2.6.8 and 6.1.1.4'
N N 0.0061 0.0033 'International Tables Vol C Tables 4.2.6.8 and 6.1.1.4'
O O 0.0106 0.0060 'International Tables Vol C Tables 4.2.6.8 and 6.1.1.4'
P P 0.1023 0.0942 'International Tables Vol C Tables 4.2.6.8 and 6.1.1.4'
S S 0.1246 0.1234 'International Tables Vol C Tables 4.2.6.8 and 6.1.1.4'
Re Re -1.0185 7.2310 'International Tables Vol C Tables 4.2.6.8 and 6.1.1.4'
Os Os -1.2165 7.6030 'International Tables Vol C Tables 4.2.6.8 and 6.1.1.4'

loop_
_geom_angle_atom_site_label_1
_geom_angle_atom_site_label_2
_geom_angle_atom_site_label_3
_geom_angle
C3 Os1 C1 93.03(12)
C3 Os1 C2 97.20(12)
C1 Os1 C2 169.51(11)
C3 Os1 P1 92.79(9)
C1 Os1 P1 90.42(8)
C2 Os1 P1 91.35(9)
C3 Os1 Os3 95.19(9)
C1 Os1 Os3 85.28(8)
C2 Os1 Os3 91.50(9)
P1 Os1 Os3 171.120(17)
C3 Os1 Os2 153.35(9)
C1 Os1 Os2 83.05(8)
C2 Os1 Os2 86.77(8)
P1 Os1 Os2 113.516(17)
Os3 Os1 Os2 58.281(4)
C8 Os3 C9 91.60(13)
C8 Os3 C7 96.68(13)
C9 Os3 C7 95.91(13)
C8 Os3 S1 169.67(9)
C9 Os3 S1 94.50(9)
C7 Os3 S1 90.98(9)
C8 Os3 Os2 115.15(9)
C9 Os3 Os2 123.22(9)
C7 Os3 Os2 126.39(9)
S1 Os3 Os2 54.528(17)
C8 Os3 Os1 88.22(9)
C9 Os3 Os1 174.93(10)
C7 Os3 Os1 79.09(9)
S1 Os3 Os1 86.437(17)
Os2 Os3 Os1 61.211(6)
C8 Os3 Re1 92.43(10)
C9 Os3 Re1 68.78(10)
C7 Os3 Re1 162.44(9)
S1 Os3 Re1 82.054(18)
Os2 Os3 Re1 61.416(7)
Os1 Os3 Re1 116.289(5)
C4 Os2 C6 91.66(12)
C4 Os2 C5 97.84(12)
C6 Os2 C5 92.32(12)
C4 Os2 S1 168.28(8)
C6 Os2 S1 94.33(9)
C5 Os2 S1 91.97(8)
C4 Os2 Os3 114.15(8)
C6 Os2 Os3 121.64(8)
C5 Os2 Os3 130.58(8)
S1 Os2 Os3 54.182(16)
C4 Os2 Os1 88.68(8)
C6 Os2 Os1 177.31(9)
C5 Os2 Os1 84.99(8)
S1 Os2 Os1 85.802(17)
Os3 Os2 Os1 60.508(8)
C4 Os2 Re1 91.45(8)
C6 Os2 Re1 67.41(8)
C5 Os2 Re1 158.00(8)
S1 Os2 Re1 81.599(18)
Os3 Os2 Re1 60.940(5)
Os1 Os2 Re1 115.248(6)
C10 Re1 C11 86.25(13)
C10 Re1 C12 87.75(14)
C11 Re1 C12 88.35(13)
C10 Re1 N1 95.29(11)
C11 Re1 N1 96.13(12)
C12 Re1 N1 174.73(11)
C10 Re1 Os3 165.79(9)
C11 Re1 Os3 107.75(10)
C12 Re1 Os3 90.18(9)
N1 Re1 Os3 85.83(6)
C10 Re1 Os2 108.30(9)
C11 Re1 Os2 165.35(10)
C12 Re1 Os2 90.46(9)
N1 Re1 Os2 84.50(6)
Os3 Re1 Os2 57.644(5)
C13 S1 Os3 107.31(10)
C13 S1 Os2 106.03(10)
Os3 S1 Os2 71.290(19)
C18 P1 C24 104.01(12)
C18 P1 C30 105.41(12)
C24 P1 C30 99.53(12)
C18 P1 Os1 115.15(9)
C24 P1 Os1 117.19(9)
C30 P1 Os1 113.71(9)
C17 N1 C13 117.2(3)
C17 N1 Re1 119.6(2)
C13 N1 Re1 123.17(19)
O1 C1 Os1 177.8(3)
O2 C2 Os1 177.5(3)
O3 C3 Os1 176.6(3)
O4 C4 Os2 178.1(3)
O5 C5 Os2 172.3(2)
O6 C6 Os2 169.0(3)
O7 C7 Os3 175.0(3)
O8 C8 Os3 176.9(3)
O9 C9 Os3 170.3(3)
O10 C10 Re1 177.5(3)
O11 C11 Re1 177.5(3)
O12 C12 Re1 178.7(3)
N1 C13 C14 122.4(3)
N1 C13 S1 120.4(2)
C14 C13 S1 117.2(2)
C15 C14 C13 119.2(3)
C14 C15 C16 118.8(3)
C17 C16 C15 119.0(3)
N1 C17 C16 123.4(3)
C19 C18 C23 119.4(2)
C19 C18 P1 121.9(2)
C23 C18 P1 118.6(2)
C20 C19 C18 119.9(3)
C21 C20 C19 120.6(3)
C20 C21 C22 119.8(3)
C21 C22 C23 120.3(3)
C22 C23 C18 120.0(3)
C25 C24 C29 118.8(3)
C25 C24 P1 123.6(2)
C29 C24 P1 117.6(2)
C24 C25 C26 120.4(3)
C27 C26 C25 120.0(3)
C26 C27 C28 120.2(3)
C29 C28 C27 120.2(3)
C28 C29 C24 120.5(3)
C35 C30 C31 119.0(2)
C35 C30 P1 123.1(2)
C31 C30 P1 117.9(2)
C32 C31 C30 120.5(3)
C33 C32 C31 120.0(3)
C34 C33 C32 119.7(3)
C33 C34 C35 120.8(3)
C34 C35 C30 120.0(3)

loop_
_geom_bond_atom_site_label_1
_geom_bond_atom_site_label_2
_geom_bond_distance
Os1 C3 1.887(3)
Os1 C1 1.937(3)
Os1 C2 1.945(3)
Os1 P1 2.3487(7)
Os1 Os3 2.8633(3)
Os1 Os2 2.8830(3)
Os3 C8 1.899(3)
Os3 C9 1.916(3)
Os3 C7 1.924(3)
Os3 S1 2.3956(7)
Os3 Os2 2.7982(2)
Os3 Re1 2.8955(2)
Os2 C4 1.897(3)
Os2 C6 1.913(3)
Os2 C5 1.932(3)
Os2 S1 2.4060(7)
Os2 Re1 2.9087(3)
Re1 C10 1.899(3)
Re1 C11 1.905(3)
Re1 C12 1.918(3)
Re1 N1 2.233(2)
S1 C13 1.776(3)
P1 C18 1.821(3)
P1 C24 1.829(3)
P1 C30 1.830(3)
O1 C1 1.141(3)
O2 C2 1.135(4)
O3 C3 1.143(3)
O4 C4 1.149(3)
O5 C5 1.136(3)
O6 C6 1.150(3)
O7 C7 1.135(4)
O8 C8 1.148(4)
O9 C9 1.142(4)
O10 C10 1.151(4)
O11 C11 1.151(4)
O12 C12 1.146(4)
N1 C17 1.351(4)
N1 C13 1.357(4)
C13 C14 1.390(4)
C14 C15 1.384(4)
C15 C16 1.387(5)
C16 C17 1.378(4)
C18 C19 1.396(4)
C18 C23 1.399(4)
C19 C20 1.387(4)
C20 C21 1.384(4)
C21 C22 1.384(4)
C22 C23 1.387(4)
C24 C25 1.387(4)
C24 C29 1.404(4)
C25 C26 1.397(4)
C26 C27 1.378(5)
C27 C28 1.384(5)
C28 C29 1.380(4)
C30 C35 1.396(4)
C30 C31 1.399(4)
C31 C32 1.388(4)
C32 C33 1.387(4)
C33 C34 1.385(4)
C34 C35 1.386(4)
